data_7110127
loop_
_publ_author_name
'Cornelia Hunger'
'Wilfried-Solo Ojo'
'Susanne Bauer'
'Shu Xu'
'Manfred Zabel'
'Bruno Chaudret'
'Lise-Marie Lacroix'
'Manfred Scheer'
'Celine Nayral'
'Fabien Delpech'

_publ_section_title
;
 Stoichiometry-controlled FeP nanoparticles synthesized from a single
 source precursor
;
_journal_name_full Chem.Commun.
_journal_page_first 11788
_journal_paper_doi 10.1039/c3cc46863a
_journal_volume 49
_journal_year 2013
_chemical_absolute_configuration ad
_chemical_compound_source 'see text'
_chemical_formula_moiety 'C4 H3 Fe O4 P'
_chemical_formula_sum 'C4 H3 Fe O4 P'
_chemical_formula_weight 201.88
_chemical_name_systematic ?
_space_group_IT_number 9
_symmetry_cell_setting monoclinic
_symmetry_Int_Tables_number 9
_symmetry_space_group_name_Hall 'C -2yc'
_symmetry_space_group_name_H-M 'C 1 c 1'
_atom_sites_solution_hydrogens geom
_atom_sites_solution_primary direct
_atom_sites_solution_secondary difmap
_cell_angle_alpha 90
_cell_angle_beta 105.518(11)
_cell_angle_gamma 90
_cell_formula_units_Z 4
_cell_length_a 11.7363(11)
_cell_length_b 6.9251(7)
_cell_length_c 9.3352(11)
_cell_measurement_reflns_used 1147
_cell_measurement_temperature 123(1)
_cell_measurement_theta_max 29.6355
_cell_measurement_theta_min 3.5961
_cell_volume 731.06(14)
_computing_cell_refinement
;
CrysAlisPro, Agilent Technologies,
Version 1.171.35.21 (release 20-01-2012 CrysAlis171 .NET)
(compiled Jan 23 2012,18:06:46)
;
_computing_data_collection
;
CrysAlisPro, Agilent Technologies,
Version 1.171.35.21 (release 20-01-2012 CrysAlis171 .NET)
(compiled Jan 23 2012,18:06:46)
;
_computing_data_reduction
;
CrysAlisPro, Agilent Technologies,
Version 1.171.35.21 (release 20-01-2012 CrysAlis171 .NET)
(compiled Jan 23 2012,18:06:46)
;
_computing_molecular_graphics 'PLATON (Spek, 1990)'
_computing_publication_material 'PLATON (Spek, 2003)'
_computing_structure_refinement 'SHELXL-97 (Sheldrick, 1997)'
_computing_structure_solution 'SIR-97 (Altomare, 1999)'
_diffrn_ambient_temperature 123(1)
_diffrn_detector_area_resol_mean 10.5431
_diffrn_measured_fraction_theta_full 0.993
_diffrn_measured_fraction_theta_max 0.993
_diffrn_measurement_device_type 'Xcalibur, Ruby, Gemini Ultra'
_diffrn_measurement_method '\w scans'
_diffrn_radiation_monochromator graphite
_diffrn_radiation_probe x-ray
_diffrn_radiation_source 'Enhance (Mo) X-ray Source'
_diffrn_radiation_type MoK\a
_diffrn_radiation_wavelength 0.71073
_diffrn_reflns_av_R_equivalents 0.0275
_diffrn_reflns_av_sigmaI/netI 0.0491
_diffrn_reflns_limit_h_max 14
_diffrn_reflns_limit_h_min -14
_diffrn_reflns_limit_k_max 7
_diffrn_reflns_limit_k_min -8
_diffrn_reflns_limit_l_max 11
_diffrn_reflns_limit_l_min -10
_diffrn_reflns_number 1971
_diffrn_reflns_reduction_process
;
;
_diffrn_reflns_theta_full 27.10
_diffrn_reflns_theta_max 27.10
_diffrn_reflns_theta_min 3.60
_exptl_absorpt_coefficient_mu 2.224
_exptl_absorpt_correction_T_max 0.809
_exptl_absorpt_correction_T_min 0.646
_exptl_absorpt_correction_type analytical
_exptl_absorpt_process_details
;
CrysAlisPro, Agilent Technologies,
Version 1.171.35.21 (release 20-01-2012 CrysAlis171 .NET)
(compiled Jan 23 2012,18:06:46)
Analytical numeric absorption correction using a multifaceted crystal
            model based on expressions derived by R.C. Clark & J.S. Reid.
(Clark, R. C. & Reid, J. S. (1995). Acta Cryst. A51, 887-897)
;
_exptl_crystal_colour colorless
_exptl_crystal_density_diffrn 1.834
_exptl_crystal_density_method 'Not Measured'
_exptl_crystal_description block
_exptl_crystal_F_000 400
_exptl_crystal_size_max 0.3501
_exptl_crystal_size_mid 0.1489
_exptl_crystal_size_min 0.1283
_refine_diff_density_max 0.466
_refine_diff_density_min -0.305
_refine_diff_density_rms 0.082
_refine_ls_abs_structure_details 'Flack H.D. (1983), Acta Cryst. A39, 876-881'
_refine_ls_abs_structure_Flack 0.06(3)
_refine_ls_extinction_method none
_refine_ls_goodness_of_fit_ref 1.101
_refine_ls_hydrogen_treatment refall
_refine_ls_matrix_type full
_refine_ls_number_parameters 103
_refine_ls_number_reflns 1357
_refine_ls_number_restraints 2
_refine_ls_restrained_S_all 1.100
_refine_ls_R_factor_all 0.0359
_refine_ls_R_factor_gt 0.0284
_refine_ls_shift/su_max 0.000
_refine_ls_shift/su_mean 0.000
_refine_ls_structure_factor_coef Fsqd
_refine_ls_weighting_details 'calc w=1/[\s^2^(Fo^2^)+(0.0469P)^2^]         where P=(Fo^2^+2Fc^2^)/3'
_refine_ls_weighting_scheme calc
_refine_ls_wR_factor_gt 0.0914
_refine_ls_wR_factor_ref 0.0931
_reflns_number_gt 1153
_reflns_number_total 1357
_reflns_threshold_expression >2\s(i)
_cod_data_source_file c3cc46863a.txt
_cod_data_source_block 1
_cod_original_sg_symbol_H-M 'C c'
_cod_database_code 7110127

loop_
_symmetry_equiv_pos_site_id
_symmetry_equiv_pos_as_xyz
1 x,y,z
2 x,-y,1/2+z
3 1/2+x,1/2+y,z
4 1/2+x,1/2-y,1/2+z

loop_
_atom_site_aniso_label
_atom_site_aniso_U_11
_atom_site_aniso_U_22
_atom_site_aniso_U_33
_atom_site_aniso_U_23
_atom_site_aniso_U_13
_atom_site_aniso_U_12
Fe1 0.0173(4) 0.0177(3) 0.0186(4) 0.0001(8) 0.0070(3) -0.0002(7)
P 0.0186(9) 0.0254(10) 0.0190(9) 0.0011(9) 0.0072(8) -0.0006(9)
O1 0.037(3) 0.033(3) 0.037(3) -0.003(2) 0.024(2) -0.001(2)
O2 0.037(3) 0.040(3) 0.032(3) 0.009(3) 0.014(3) 0.006(3)
O3 0.020(2) 0.052(4) 0.021(3) -0.016(3) -0.004(2) -0.011(2)
O4 0.053(3) 0.0174(17) 0.055(4) -0.003(3) 0.029(3) -0.003(3)
C1 0.016(3) 0.016(3) 0.021(3) 0.002(3) -0.004(3) 0.002(2)
C2 0.014(3) 0.027(4) 0.018(4) 0.003(3) 0.003(3) 0.001(3)
C3 0.033(4) 0.025(4) 0.032(5) 0.015(3) 0.024(4) 0.006(3)
C4 0.027(3) 0.026(2) 0.024(3) -0.004(4) 0.016(2) -0.005(4)

loop_
_atom_site_label
_atom_site_type_symbol
_atom_site_thermal_displace_type
_atom_site_fract_x
_atom_site_fract_y
_atom_site_fract_z
_atom_site_occupancy
_atom_site_U_iso_or_equiv
Fe1 Fe Uani 0.87490 0.16715(8) 0.06460 1.000 0.0174(2)
P P Uani 1.03365(15) 0.1655(3) -0.02179(19) 1.000 0.0206(5)
O1 O Uani 0.6697(4) 0.1667(6) 0.1846(5) 1.000 0.0330(17)
O2 O Uani 0.7462(5) 0.3941(9) -0.1953(6) 1.000 0.0354(17)
O3 O Uani 1.0153(4) 0.3775(10) 0.3271(6) 1.000 0.0328(18)
O4 O Uani 0.8676(7) -0.2560(5) 0.0456(8) 1.000 0.0390(18)
C1 C Uani 0.7493(5) 0.1664(10) 0.1394(7) 1.000 0.0194(17)
C2 C Uani 0.7989(6) 0.3058(10) -0.0931(8) 1.000 0.020(2)
C3 C Uani 0.9615(7) 0.2963(10) 0.2254(9) 1.000 0.027(3)
C4 C Uani 0.8707(8) -0.0899(7) 0.0515(9) 1.000 0.0239(16)
H1 H Uiso 1.116(5) 0.308(8) 0.025(7) 1.000 0.021(14)
H2 H Uiso 1.119(5) 0.018(8) 0.012(6) 1.000 0.020(13)
H3 H Uiso 1.031(6) 0.176(9) -0.161(8) 1.000 0.040(18)

loop_
_atom_type_symbol
_atom_type_description
_atom_type_scat_dispersion_real
_atom_type_scat_dispersion_imag
_atom_type_scat_source
P P 0.1023 0.0942 'International Tables Vol C Tables 4.2.6.8 and 6.1.1.4'
O O 0.0106 0.0060 'International Tables Vol C Tables 4.2.6.8 and 6.1.1.4'
Fe Fe 0.3463 0.8444 'International Tables Vol C Tables 4.2.6.8 and 6.1.1.4'
H H 0.0000 0.0000 'International Tables Vol C Tables 4.2.6.8 and 6.1.1.4'
C C 0.0033 0.0016 'International Tables Vol C Tables 4.2.6.8 and 6.1.1.4'

loop_
_geom_angle_atom_site_label_1
_geom_angle_atom_site_label_2
_geom_angle_atom_site_label_3
_geom_angle
_geom_angle_publ_flag
P Fe1 C1 178.4(2) yes
P Fe1 C2 89.2(2) yes
P Fe1 C3 88.0(3) yes
P Fe1 C4 88.9(3) yes
C1 Fe1 C2 92.4(3) yes
C1 Fe1 C3 90.9(3) yes
C1 Fe1 C4 90.8(4) yes
C2 Fe1 C3 117.7(3) yes
C2 Fe1 C4 118.8(3) yes
C3 Fe1 C4 123.3(4) yes
H1 P H2 93(3) no
H1 P H3 96(4) no
H2 P H3 95(4) no
Fe1 P H3 125(3) no
Fe1 P H1 118(3) no
Fe1 P H2 123(2) no
Fe1 C1 O1 179.1(6) yes
Fe1 C2 O2 178.0(7) yes
Fe1 C3 O3 179.5(7) yes
Fe1 C4 O4 178.7(8) yes

loop_
_geom_bond_atom_site_label_1
_geom_bond_atom_site_label_2
_geom_bond_distance
_geom_bond_publ_flag
Fe1 P 2.2194(18) yes
Fe1 C1 1.792(6) yes
Fe1 C2 1.784(7) yes
Fe1 C3 1.808(8) yes
Fe1 C4 1.784(5) yes
P H3 1.29(7) no
P H1 1.37(6) no
P H2 1.41(6) no
O1 C1 1.123(8) yes
O2 C2 1.162(9) yes
O3 C3 1.138(10) yes
O4 C4 1.152(6) yes

loop_
_geom_contact_atom_site_label_1
_geom_contact_atom_site_label_2
_geom_contact_distance
_geom_contact_site_symmetry_2
_geom_contact_publ_flag
P C2 2.828(8) . no
P C3 2.812(8) . no
P C4 2.820(8) . no
P O3 3.448(7) 2_564 no
P O2 3.408(6) 4_555 no
O1 O3 3.218(7) 3_445 no
O2 C1 3.417(9) 2_564 no
O2 P 3.408(6) 4_454 no
O3 O4 3.125(9) 2_555 no
O3 P 3.448(7) 2_565 no
O3 O1 3.218(7) 3_555 no
O4 O3 3.125(9) 2_554 no
O4 C2 3.313(8) 1_545 no
O1 H3 2.68(7) 4_455 no
O1 H2 2.89(6) 3_455 no
O1 H1 2.88(6) 3_445 no
O2 H2 2.81(5) 4_454 no
O2 H2 2.87(6) 3_455 no
O3 H1 2.90(6) 2_565 no
C1 C2 2.580(10) . no
C1 C3 2.566(10) . no
C1 C4 2.545(10) . no
C1 O2 3.417(9) 2_565 no
C2 O4 3.313(8) 1_565 no
C2 C1 2.580(10) . no
C2 P 2.828(8) . no
C2 C4 3.071(9) . no
C2 C3 3.074(11) . no
C3 C1 2.566(10) . no
C3 P 2.812(8) . no
C3 C2 3.074(11) . no
C3 C4 3.162(9) . no
C4 C2 3.071(9) . no
C4 P 2.820(8) . no
C4 C3 3.162(9) . no
C4 C1 2.545(10) . no
C1 H2 2.95(6) 3_455 no
C1 H1 2.98(6) 3_445 no
C2 H2 2.95(6) 3_455 no
C2 H3 3.09(7) . no
C3 H1 2.93(6) . no
C4 H3 2.90(7) 2_555 no
C4 H1 3.02(6) 3_445 no
H1 O3 2.90(6) 2_564 no
H1 O1 2.88(6) 3_555 no
H1 C1 2.98(6) 3_555 no
H1 C4 3.02(6) 3_555 no
H2 O1 2.89(6) 3_545 no
H2 O2 2.87(6) 3_545 no
H2 C1 2.95(6) 3_545 no
H2 C2 2.95(6) 3_545 no
H2 O2 2.81(5) 4_555 no
H3 C4 2.90(7) 2_554 no
H3 O1 2.68(7) 4_554 no
